data_7042327
loop_
_publ_author_name
'Zhang, Lei'
'Hou, Guohua'
'Zi, Guofu'
'Ding, Wanjian'
'Walter, Marc D.'

_publ_section_title
;
 Preparation of a uranium metallacyclocumulene and its reactivity towards
 unsaturated organic molecules.
;
_journal_issue 11
_journal_name_full 'Dalton transactions (Cambridge, England : 2003)'
_journal_page_first 3716
_journal_page_last 3728
_journal_paper_doi 10.1039/c7dt00396j
_journal_volume 46
_journal_year 2017
_chemical_formula_moiety 'C54 H72 O2 U'
_chemical_formula_sum 'C54 H72 O2 U'
_chemical_formula_weight 991.14
_space_group_crystal_system triclinic
_space_group_IT_number 2
_space_group_name_Hall '-P 1'
_space_group_name_H-M_alt 'P -1'
_symmetry_space_group_name_Hall '-P 1'
_symmetry_space_group_name_H-M 'P -1'
_atom_sites_solution_hydrogens geom
_audit_block_doi 10.5517/ccdc.csd.cc1nbcmz
_audit_creation_method SHELXL-2014/7
_audit_update_record
;
2017-01-24 deposited with the CCDC.
2017-02-28 downloaded from the CCDC.
;
_cell_angle_alpha 94.734(12)
_cell_angle_beta 102.021(12)
_cell_angle_gamma 102.836(11)
_cell_formula_units_Z 2
_cell_length_a 10.426(7)
_cell_length_b 11.296(8)
_cell_length_c 22.085(16)
_cell_measurement_reflns_used 5687
_cell_measurement_temperature 100(2)
_cell_measurement_theta_max 26.60
_cell_measurement_theta_min 2.21
_cell_volume 2458(3)
_computing_cell_refinement 'Bruker SAINT'
_computing_data_collection 'Bruker APEX2'
_computing_data_reduction 'Bruker SAINT'
_computing_molecular_graphics 'Bruker SHELXTL'
_computing_publication_material 'Bruker SHELXTL'
_computing_structure_refinement 'SHELXL-2014/7 (Sheldrick, 2014)'
_computing_structure_solution 'SHELXS-97 (Sheldrick 2008)'
_diffrn_ambient_temperature 100(2)
_diffrn_measured_fraction_theta_full 0.967
_diffrn_measured_fraction_theta_max 0.967
_diffrn_measurement_device_type 'Bruker APEX-II CCD'
_diffrn_measurement_method '\f and \w scans'
_diffrn_radiation_type MoK\a
_diffrn_radiation_wavelength 0.71073
_diffrn_reflns_av_R_equivalents 0.0683
_diffrn_reflns_av_unetI/netI 0.1211
_diffrn_reflns_Laue_measured_fraction_full 0.967
_diffrn_reflns_Laue_measured_fraction_max 0.967
_diffrn_reflns_limit_h_max 12
_diffrn_reflns_limit_h_min -7
_diffrn_reflns_limit_k_max 12
_diffrn_reflns_limit_k_min -13
_diffrn_reflns_limit_l_max 22
_diffrn_reflns_limit_l_min -26
_diffrn_reflns_number 13040
_diffrn_reflns_point_group_measured_fraction_full 0.967
_diffrn_reflns_point_group_measured_fraction_max 0.967
_diffrn_reflns_theta_full 25.242
_diffrn_reflns_theta_max 25.248
_diffrn_reflns_theta_min 1.866
_exptl_absorpt_coefficient_mu 3.339
_exptl_absorpt_correction_T_max 0.75
_exptl_absorpt_correction_T_min 0.61
_exptl_absorpt_correction_type multi-scan
_exptl_absorpt_process_details SADABS
_exptl_crystal_colour orange
_exptl_crystal_density_diffrn 1.339
_exptl_crystal_description block
_exptl_crystal_F_000 1008
_exptl_crystal_size_max 0.200
_exptl_crystal_size_mid 0.200
_exptl_crystal_size_min 0.200
_refine_diff_density_max 2.564
_refine_diff_density_min -2.489
_refine_diff_density_rms 0.246
_refine_ls_extinction_method none
_refine_ls_goodness_of_fit_ref 1.012
_refine_ls_hydrogen_treatment constr
_refine_ls_matrix_type full
_refine_ls_number_parameters 526
_refine_ls_number_reflns 8627
_refine_ls_number_restraints 36
_refine_ls_restrained_S_all 1.011
_refine_ls_R_factor_all 0.0737
_refine_ls_R_factor_gt 0.0627
_refine_ls_shift/su_max 0.000
_refine_ls_shift/su_mean 0.000
_refine_ls_structure_factor_coef Fsqd
_refine_ls_weighting_details 'w=1/[\s^2^(Fo^2^)+(0.1100P)^2^] where P=(Fo^2^+2Fc^2^)/3'
_refine_ls_weighting_scheme calc
_refine_ls_wR_factor_gt 0.1682
_refine_ls_wR_factor_ref 0.1865
_reflns_Friedel_coverage 0.000
_reflns_number_gt 7161
_reflns_number_total 8627
_reflns_threshold_expression 'I > 2\s(I)'
_cod_data_source_file c7dt00396j2.cif
_cod_data_source_block compound8
_cod_depositor_comments 'Adding full bibliography for 7042322--7042330.cif.'
_cod_database_code 7042327
_shelx_shelxl_version_number 2014/7
_shelx_space_group_comment
; 
The symmetry employed for this shelxl refinement is uniquely defined 
by the following loop, which should always be used as a source of 
symmetry information in preference to the above space-group names. 
They are only intended as comments. 
;
_shelx_estimated_absorpt_t_min 0.555
_shelx_estimated_absorpt_t_max 0.555

loop_
_space_group_symop_operation_xyz
'x, y, z'
'-x, -y, -z'

loop_
_atom_site_label
_atom_site_type_symbol
_atom_site_fract_x
_atom_site_fract_y
_atom_site_fract_z
_atom_site_U_iso_or_equiv
_atom_site_adp_type
_atom_site_occupancy
_atom_site_site_symmetry_order
_atom_site_calc_flag
_atom_site_refinement_flags_posn
_atom_site_refinement_flags_adp
C1 C 0.8323(9) 0.8170(8) 0.0891(4) 0.022(2) Uani 1 1 d . .
C2 C 0.8365(9) 0.9135(8) 0.1355(4) 0.0183(19) Uani 1 1 d . .
H2 H 0.7770 0.9665 0.1328 0.022 Uiso 1 1 calc R U
C3 C 0.9453(9) 0.9164(9) 0.1863(5) 0.026(2) Uani 1 1 d . .
C4 C 1.0008(9) 0.8201(8) 0.1716(5) 0.022(2) Uani 1 1 d . .
H4 H 1.0747 0.7988 0.1976 0.027 Uiso 1 1 calc R U
C5 C 0.9299(8) 0.7594(8) 0.1121(4) 0.0176(19) Uani 1 1 d . U
H5 H 0.9471 0.6896 0.0914 0.021 Uiso 1 1 calc R U
C6 C 0.7582(11) 0.8125(10) 0.0192(5) 0.033(2) Uani 1 1 d . .
C7 C 0.8037(14) 0.7206(14) -0.0222(6) 0.056(4) Uani 1 1 d . .
H7A H 0.7753 0.7314 -0.0661 0.084 Uiso 1 1 calc R U
H7B H 0.7623 0.6368 -0.0164 0.084 Uiso 1 1 calc R U
H7C H 0.9024 0.7351 -0.0104 0.084 Uiso 1 1 calc R U
C8 C 0.7979(16) 0.9361(13) 0.0004(7) 0.068(5) Uani 1 1 d . .
H8A H 0.8966 0.9662 0.0124 0.102 Uiso 1 1 calc R U
H8B H 0.7565 0.9925 0.0213 0.102 Uiso 1 1 calc R U
H8C H 0.7667 0.9314 -0.0450 0.102 Uiso 1 1 calc R U
C9 C 0.6008(11) 0.7746(11) 0.0062(6) 0.043(3) Uani 1 1 d . .
H9A H 0.5691 0.8357 0.0293 0.064 Uiso 1 1 calc R U
H9B H 0.5719 0.6944 0.0197 0.064 Uiso 1 1 calc R U
H9C H 0.5623 0.7699 -0.0387 0.064 Uiso 1 1 calc R U
C10 C 1.0140(10) 1.0319(8) 0.2349(5) 0.027(2) Uani 1 1 d . .
C11 C 1.1042(11) 1.1216(10) 0.2050(6) 0.039(3) Uani 1 1 d . .
H11A H 1.1497 1.1952 0.2351 0.059 Uiso 1 1 calc R U
H11B H 1.0493 1.1441 0.1682 0.059 Uiso 1 1 calc R U
H11C H 1.1720 1.0835 0.1925 0.059 Uiso 1 1 calc R U
C12 C 0.9143(10) 1.0939(9) 0.2556(5) 0.030(2) Uani 1 1 d . .
H12A H 0.8534 1.0363 0.2741 0.045 Uiso 1 1 calc R U
H12B H 0.8615 1.1206 0.2196 0.045 Uiso 1 1 calc R U
H12C H 0.9629 1.1652 0.2868 0.045 Uiso 1 1 calc R U
C13 C 1.1037(10) 1.0033(10) 0.2929(5) 0.031(2) Uani 1 1 d . U
H13A H 1.1535 1.0799 0.3199 0.047 Uiso 1 1 calc R U
H13B H 1.1678 0.9602 0.2804 0.047 Uiso 1 1 calc R U
H13C H 1.0473 0.9515 0.3157 0.047 Uiso 1 1 calc R U
C14 C 0.7293(9) 0.4508(9) 0.1204(5) 0.025(2) Uani 1 1 d . .
C15 C 0.6838(9) 0.4316(8) 0.1747(5) 0.021(2) Uani 1 1 d . .
H15 H 0.7282 0.3968 0.2082 0.025 Uiso 1 1 calc R U
C16 C 0.5621(9) 0.4707(8) 0.1739(5) 0.019(2) Uani 1 1 d . .
C17 C 0.5364(9) 0.5188(8) 0.1178(5) 0.020(2) Uani 1 1 d . U
H17 H 0.4617 0.5527 0.1037 0.024 Uiso 1 1 calc R U
C18 C 0.6366(9) 0.5100(8) 0.0851(5) 0.021(2) Uani 1 1 d . .
H18 H 0.6420 0.5385 0.0462 0.025 Uiso 1 1 calc R U
C19 C 0.8324(9) 0.3924(8) 0.0968(5) 0.024(2) Uani 1 1 d . .
C20 C 0.8419(10) 0.4192(9) 0.0313(5) 0.030(2) Uani 1 1 d . .
H20A H 0.9045 0.3764 0.0169 0.045 Uiso 1 1 calc R U
H20B H 0.8753 0.5076 0.0318 0.045 Uiso 1 1 calc R U
H20C H 0.7522 0.3909 0.0029 0.045 Uiso 1 1 calc R U
C21 C 0.7819(11) 0.2560(10) 0.0947(6) 0.036(3) Uani 1 1 d . U
H21A H 0.6930 0.2278 0.0656 0.054 Uiso 1 1 calc R U
H21B H 0.7741 0.2372 0.1365 0.054 Uiso 1 1 calc R U
H21C H 0.8456 0.2144 0.0807 0.054 Uiso 1 1 calc R U
C22 C 0.9733(10) 0.4342(10) 0.1413(6) 0.032(3) Uani 1 1 d . .
H22A H 0.9732 0.3945 0.1791 0.048 Uiso 1 1 calc R U
H22B H 0.9962 0.5234 0.1527 0.048 Uiso 1 1 calc R U
H22C H 1.0405 0.4115 0.1206 0.048 Uiso 1 1 calc R U
C23 C 0.4749(10) 0.4376(9) 0.2207(6) 0.032(3) Uani 1 1 d . .
C24 C 0.3297(9) 0.4452(11) 0.1913(5) 0.034(3) Uani 1 1 d . .
H24A H 0.2754 0.4358 0.2227 0.052 Uiso 1 1 calc R U
H24B H 0.2892 0.3797 0.1561 0.052 Uiso 1 1 calc R U
H24C H 0.3321 0.5249 0.1765 0.052 Uiso 1 1 calc R U
C25 C 0.5282(11) 0.5235(11) 0.2811(5) 0.035(3) Uani 1 1 d . .
H25A H 0.4669 0.5033 0.3090 0.053 Uiso 1 1 calc R U
H25B H 0.5342 0.6080 0.2726 0.053 Uiso 1 1 calc R U
H25C H 0.6183 0.5149 0.3012 0.053 Uiso 1 1 calc R U
C26 C 0.4722(13) 0.3064(11) 0.2324(8) 0.056(4) Uani 1 1 d . .
H26A H 0.5649 0.2986 0.2472 0.084 Uiso 1 1 calc R U
H26B H 0.4291 0.2508 0.1934 0.084 Uiso 1 1 calc R U
H26C H 0.4207 0.2851 0.2640 0.084 Uiso 1 1 calc R U
C27 C 0.5355(9) 0.8606(9) 0.2252(4) 0.021(2) Uani 1 1 d . .
C28 C 0.5998(9) 0.8892(9) 0.2959(5) 0.022(2) Uani 1 1 d . .
C29 C 0.7054(9) 0.8458(8) 0.3201(5) 0.021(2) Uani 1 1 d . .
C30 C 0.8015(9) 0.8031(9) 0.3436(5) 0.025(2) Uani 1 1 d . U
C31 C 0.9020(9) 0.7602(9) 0.3698(5) 0.023(2) Uani 1 1 d . .
C32 C 0.9502(9) 0.6632(9) 0.3309(5) 0.022(2) Uani 1 1 d . .
C33 C 0.5374(10) 0.9785(9) 0.1942(5) 0.028(2) Uani 1 1 d . .
H33A H 0.4937 1.0318 0.2165 0.033 Uiso 1 1 calc R U
H33B H 0.6325 1.0235 0.1982 0.033 Uiso 1 1 calc R U
C34 C 0.4656(10) 0.9523(11) 0.1260(5) 0.037(3) Uani 1 1 d . .
H34A H 0.5155 0.9072 0.1027 0.044 Uiso 1 1 calc R U
H34B H 0.4653 1.0308 0.1091 0.044 Uiso 1 1 calc R U
C35 C 0.3216(10) 0.8777(9) 0.1159(6) 0.033(3) Uani 1 1 d . .
H35A H 0.2684 0.9272 0.1343 0.040 Uiso 1 1 calc R U
H35B H 0.2808 0.8571 0.0705 0.040 Uiso 1 1 calc R U
C36 C 0.3145(10) 0.7615(9) 0.1450(5) 0.027(2) Uani 1 1 d . .
H36A H 0.3578 0.7071 0.1232 0.032 Uiso 1 1 calc R U
H36B H 0.2186 0.7182 0.1404 0.032 Uiso 1 1 calc R U
C37 C 0.3863(9) 0.7902(9) 0.2145(5) 0.024(2) Uani 1 1 d . .
H37A H 0.3818 0.7125 0.2326 0.029 Uiso 1 1 calc R U
H37B H 0.3383 0.8396 0.2366 0.029 Uiso 1 1 calc R U
C38 C 0.5415(10) 0.9610(10) 0.3377(5) 0.029(2) Uani 1 1 d . .
C39 C 0.5529(15) 1.0870(12) 0.3415(6) 0.056(4) Uani 1 1 d . .
H39 H 0.6002 1.1344 0.3157 0.068 Uiso 1 1 calc R U
C40 C 0.4940(19) 1.1423(17) 0.3835(7) 0.076(6) Uani 1 1 d . .
H40 H 0.4999 1.2277 0.3848 0.091 Uiso 1 1 calc R U
C41 C 0.4310(16) 1.083(2) 0.4214(8) 0.082(6) Uani 1 1 d . .
H41 H 0.3918 1.1244 0.4490 0.098 Uiso 1 1 calc R U
C42 C 0.4219(12) 0.9590(16) 0.4206(6) 0.056(4) Uani 1 1 d . .
H42 H 0.3781 0.9156 0.4487 0.067 Uiso 1 1 calc R U
C43 C 0.4766(11) 0.8968(14) 0.3791(6) 0.050(3) Uani 1 1 d . .
H43 H 0.4699 0.8115 0.3788 0.060 Uiso 1 1 calc R U
C44 C 0.9653(10) 0.7975(9) 0.4399(5) 0.030(2) Uani 1 1 d . .
C45 C 1.0862(11) 0.8849(10) 0.4598(6) 0.038(3) Uani 1 1 d . .
H45 H 1.1313 0.9219 0.4304 0.046 Uiso 1 1 calc R U
C46 C 1.1422(11) 0.9187(11) 0.5246(5) 0.038(3) Uani 1 1 d . .
H46 H 1.2272 0.9760 0.5398 0.046 Uiso 1 1 calc R U
C47 C 1.0719(14) 0.8675(13) 0.5638(6) 0.051(3) Uani 1 1 d . .
H47 H 1.1069 0.8933 0.6073 0.061 Uiso 1 1 calc R U
C48 C 0.9535(14) 0.7811(12) 0.5452(6) 0.049(3) Uani 1 1 d . .
H48 H 0.9096 0.7434 0.5748 0.058 Uiso 1 1 calc R U
C49 C 0.8987(12) 0.7495(12) 0.4822(6) 0.042(3) Uani 1 1 d . .
H49 H 0.8129 0.6930 0.4680 0.050 Uiso 1 1 calc R U
C50 C 1.1021(9) 0.6973(9) 0.3377(5) 0.023(2) Uani 1 1 d . .
H50A H 1.1474 0.7152 0.3827 0.027 Uiso 1 1 calc R U
H50B H 1.1271 0.7728 0.3186 0.027 Uiso 1 1 calc R U
C51 C 1.1532(10) 0.5970(9) 0.3073(5) 0.028(2) Uani 1 1 d . .
H51A H 1.2532 0.6223 0.3159 0.034 Uiso 1 1 calc R U
H51B H 1.1177 0.5869 0.2615 0.034 Uiso 1 1 calc R U
C52 C 1.1114(11) 0.4746(10) 0.3307(6) 0.036(3) Uani 1 1 d . .
H52A H 1.1579 0.4806 0.3751 0.043 Uiso 1 1 calc R U
H52B H 1.1389 0.4109 0.3064 0.043 Uiso 1 1 calc R U
C53 C 0.9584(11) 0.4382(9) 0.3239(5) 0.031(2) Uani 1 1 d . .
H53A H 0.9123 0.4197 0.2790 0.038 Uiso 1 1 calc R U
H53B H 0.9342 0.3632 0.3435 0.038 Uiso 1 1 calc R U
C54 C 0.9104(10) 0.5407(9) 0.3546(5) 0.026(2) Uani 1 1 d . .
H54A H 0.8106 0.5158 0.3473 0.031 Uiso 1 1 calc R U
H54B H 0.9481 0.5513 0.4002 0.031 Uiso 1 1 calc R U
O1 O 0.6074(6) 0.7854(5) 0.1980(3) 0.0213(15) Uani 1 1 d . .
O2 O 0.8840(6) 0.6559(6) 0.2679(3) 0.0228(14) Uani 1 1 d . U
U1 U 0.75753(3) 0.69324(3) 0.18733(2) 0.01526(14) Uani 1 1 d . .

loop_
_atom_site_aniso_label
_atom_site_aniso_U_11
_atom_site_aniso_U_22
_atom_site_aniso_U_33
_atom_site_aniso_U_23
_atom_site_aniso_U_13
_atom_site_aniso_U_12
C1 0.020(5) 0.023(5) 0.017(5) 0.007(4) -0.001(4) -0.002(4)
C2 0.023(5) 0.015(4) 0.017(5) 0.005(4) 0.006(4) 0.002(3)
C3 0.015(5) 0.027(5) 0.033(6) -0.002(5) 0.014(4) -0.008(4)
C4 0.015(4) 0.019(5) 0.031(6) 0.004(4) 0.004(4) 0.002(4)
C5 0.018(2) 0.017(2) 0.017(2) 0.0032(10) 0.0034(11) 0.0043(11)
C6 0.036(6) 0.033(6) 0.025(6) 0.000(5) 0.004(5) 0.005(5)
C7 0.063(9) 0.095(11) 0.015(6) 0.000(7) 0.003(6) 0.040(8)
C8 0.084(11) 0.062(9) 0.039(9) 0.019(7) 0.007(7) -0.017(8)
C9 0.048(7) 0.047(7) 0.028(7) 0.007(6) -0.011(5) 0.016(6)
C10 0.028(5) 0.014(5) 0.032(6) -0.007(4) 0.009(4) -0.004(4)
C11 0.034(6) 0.027(6) 0.050(8) 0.006(5) 0.013(5) -0.010(5)
C12 0.029(5) 0.028(6) 0.027(6) 0.007(5) -0.004(4) 0.004(4)
C13 0.032(3) 0.029(3) 0.032(3) 0.0016(19) 0.0052(19) 0.0079(19)
C14 0.020(5) 0.024(5) 0.024(6) -0.003(4) 0.004(4) -0.006(4)
C15 0.017(4) 0.018(5) 0.023(5) -0.002(4) -0.002(4) 0.001(3)
C16 0.014(4) 0.019(5) 0.019(5) 0.008(4) -0.003(4) -0.002(3)
C17 0.020(2) 0.020(2) 0.020(2) 0.0032(10) 0.0037(11) 0.0052(11)
C18 0.028(5) 0.008(4) 0.026(6) -0.008(4) 0.005(4) 0.006(4)
C19 0.018(5) 0.016(5) 0.036(6) 0.001(4) -0.005(4) 0.009(4)
C20 0.031(6) 0.026(5) 0.031(6) 0.003(5) -0.002(4) 0.011(4)
C21 0.037(3) 0.034(3) 0.039(3) 0.0034(19) 0.0100(19) 0.0117(19)
C22 0.032(6) 0.030(6) 0.041(7) 0.007(5) 0.008(5) 0.021(5)
C23 0.024(5) 0.021(5) 0.052(8) 0.004(5) 0.022(5) -0.002(4)
C24 0.016(5) 0.048(7) 0.037(7) 0.006(5) 0.011(4) -0.001(4)
C25 0.033(6) 0.047(7) 0.027(6) 0.006(5) 0.016(5) 0.005(5)
C26 0.053(8) 0.034(7) 0.097(12) 0.031(7) 0.049(8) 0.008(6)
C27 0.020(5) 0.028(5) 0.016(5) -0.005(4) 0.007(4) 0.010(4)
C28 0.017(4) 0.024(5) 0.024(5) 0.007(4) 0.004(4) 0.002(4)
C29 0.025(5) 0.014(4) 0.020(5) -0.003(4) -0.001(4) 0.004(4)
C30 0.024(2) 0.025(2) 0.024(2) 0.0037(10) 0.0049(11) 0.0055(11)
C31 0.015(4) 0.028(5) 0.025(6) 0.009(4) -0.002(4) 0.007(4)
C32 0.018(5) 0.022(5) 0.024(6) -0.003(4) 0.001(4) 0.005(4)
C33 0.025(5) 0.024(5) 0.042(7) 0.007(5) 0.018(5) 0.013(4)
C34 0.032(6) 0.049(7) 0.035(7) 0.015(6) 0.012(5) 0.014(5)
C35 0.029(6) 0.025(5) 0.041(7) -0.001(5) -0.004(5) 0.011(4)
C36 0.027(5) 0.022(5) 0.034(6) -0.011(4) 0.008(4) 0.016(4)
C37 0.023(5) 0.032(6) 0.020(5) 0.006(4) 0.008(4) 0.007(4)
C38 0.022(5) 0.051(7) 0.013(5) 0.000(5) -0.004(4) 0.018(5)
C39 0.083(10) 0.048(8) 0.036(8) -0.002(6) -0.014(7) 0.040(7)
C40 0.108(14) 0.091(13) 0.038(9) -0.012(9) -0.011(9) 0.077(11)
C41 0.060(10) 0.147(19) 0.040(10) -0.035(11) 0.003(7) 0.056(11)
C42 0.036(7) 0.102(12) 0.022(7) -0.012(7) 0.000(5) 0.015(7)
C43 0.034(6) 0.072(9) 0.035(7) 0.000(7) 0.011(5) -0.005(6)
C44 0.030(5) 0.018(5) 0.040(7) 0.001(5) 0.008(5) 0.002(4)
C45 0.038(6) 0.036(6) 0.039(7) 0.003(5) 0.012(5) 0.003(5)
C46 0.031(6) 0.054(7) 0.021(6) 0.000(5) -0.014(5) 0.012(5)
C47 0.066(9) 0.058(9) 0.029(7) -0.002(6) 0.004(6) 0.024(7)
C48 0.076(9) 0.049(8) 0.027(7) 0.009(6) 0.017(6) 0.023(7)
C49 0.038(6) 0.056(8) 0.027(6) 0.021(6) -0.001(5) 0.003(5)
C50 0.030(5) 0.021(5) 0.016(5) 0.007(4) -0.004(4) 0.013(4)
C51 0.022(5) 0.033(6) 0.026(6) -0.007(5) -0.001(4) 0.008(4)
C52 0.038(6) 0.029(6) 0.041(7) 0.011(5) 0.006(5) 0.013(5)
C53 0.041(6) 0.027(6) 0.028(6) 0.011(5) 0.009(5) 0.008(4)
C54 0.022(5) 0.028(5) 0.024(6) -0.001(4) -0.002(4) 0.004(4)
O1 0.018(3) 0.010(3) 0.036(4) -0.003(3) 0.007(3) 0.008(2)
O2 0.0224(16) 0.0231(17) 0.0229(17) 0.0040(10) 0.0044(10) 0.0062(10)
U1 0.0121(2) 0.0149(2) 0.0175(2) 0.00107(14) 0.00343(13) 0.00122(13)

loop_
_atom_type_symbol
_atom_type_description
_atom_type_scat_dispersion_real
_atom_type_scat_dispersion_imag
_atom_type_scat_source
C C 0.0033 0.0016 'International Tables Vol C Tables 4.2.6.8 and 6.1.1.4'
H H 0.0000 0.0000 'International Tables Vol C Tables 4.2.6.8 and 6.1.1.4'
O O 0.0106 0.0060 'International Tables Vol C Tables 4.2.6.8 and 6.1.1.4'
U U -9.6767 9.6646 'International Tables Vol C Tables 4.2.6.8 and 6.1.1.4'

loop_
_geom_angle_atom_site_label_1
_geom_angle_atom_site_label_2
_geom_angle_atom_site_label_3
_geom_angle
C5 C1 C2 107.9(8)
C5 C1 C6 128.0(9)
C2 C1 C6 121.5(9)
C5 C1 U1 71.5(5)
C2 C1 U1 76.5(5)
C6 C1 U1 132.5(6)
C3 C2 C1 107.5(8)
C3 C2 U1 74.8(5)
C1 C2 U1 74.5(5)
C3 C2 H2 126.2
C1 C2 H2 126.2
U1 C2 H2 116.5
C4 C3 C2 106.9(9)
C4 C3 C10 127.2(9)
C2 C3 C10 122.6(9)
C4 C3 U1 71.4(5)
C2 C3 U1 76.4(5)
C10 C3 U1 133.9(7)
C3 C4 C5 108.8(9)
C3 C4 U1 79.8(5)
C5 C4 U1 74.8(5)
C3 C4 H4 125.6
C5 C4 H4 125.6
U1 C4 H4 112.2
C1 C5 C4 108.8(8)
C1 C5 U1 80.2(6)
C4 C5 U1 75.4(5)
C1 C5 H5 125.6
C4 C5 H5 125.6
U1 C5 H5 111.2
C8 C6 C7 108.7(11)
C8 C6 C9 107.8(10)
C7 C6 C9 108.1(10)
C8 C6 C1 108.5(9)
C7 C6 C1 109.2(9)
C9 C6 C1 114.5(9)
C6 C7 H7A 109.5
C6 C7 H7B 109.5
H7A C7 H7B 109.5
C6 C7 H7C 109.5
H7A C7 H7C 109.5
H7B C7 H7C 109.5
C6 C8 H8A 109.5
C6 C8 H8B 109.5
H8A C8 H8B 109.5
C6 C8 H8C 109.5
H8A C8 H8C 109.5
H8B C8 H8C 109.5
C6 C9 H9A 109.5
C6 C9 H9B 109.5
H9A C9 H9B 109.5
C6 C9 H9C 109.5
H9A C9 H9C 109.5
H9B C9 H9C 109.5
C12 C10 C11 108.4(9)
C12 C10 C13 108.0(9)
C11 C10 C13 107.2(9)
C12 C10 C3 112.9(8)
C11 C10 C3 107.9(9)
C13 C10 C3 112.2(8)
C10 C11 H11A 109.5
C10 C11 H11B 109.5
H11A C11 H11B 109.5
C10 C11 H11C 109.5
H11A C11 H11C 109.5
H11B C11 H11C 109.5
C10 C12 H12A 109.5
C10 C12 H12B 109.5
H12A C12 H12B 109.5
C10 C12 H12C 109.5
H12A C12 H12C 109.5
H12B C12 H12C 109.5
C10 C13 H13A 109.5
C10 C13 H13B 109.5
H13A C13 H13B 109.5
C10 C13 H13C 109.5
H13A C13 H13C 109.5
H13B C13 H13C 109.5
C15 C14 C18 105.0(9)
C15 C14 C19 126.5(9)
C18 C14 C19 126.8(9)
C15 C14 U1 73.4(5)
C18 C14 U1 70.8(5)
C19 C14 U1 131.4(6)
C14 C15 C16 111.8(9)
C14 C15 U1 78.8(6)
C16 C15 U1 73.6(5)
C14 C15 H15 124.1
C16 C15 H15 124.1
U1 C15 H15 115.1
C17 C16 C15 104.5(9)
C17 C16 C23 131.6(9)
C15 C16 C23 122.8(9)
C17 C16 U1 73.0(5)
C15 C16 U1 77.2(5)
C23 C16 U1 123.8(6)
C16 C17 C18 110.4(9)
C16 C17 U1 78.0(5)
C18 C17 U1 77.4(5)
C16 C17 H17 124.8
C18 C17 H17 124.8
U1 C17 H17 111.9
C17 C18 C14 108.2(9)
C17 C18 U1 73.3(5)
C14 C18 U1 80.4(5)
C17 C18 H18 125.9
C14 C18 H18 125.9
U1 C18 H18 112.8
C21 C19 C20 108.4(9)
C21 C19 C14 106.3(8)
C20 C19 C14 112.0(8)
C21 C19 C22 108.7(8)
C20 C19 C22 109.7(9)
C14 C19 C22 111.7(8)
C19 C20 H20A 109.5
C19 C20 H20B 109.5
H20A C20 H20B 109.5
C19 C20 H20C 109.5
H20A C20 H20C 109.5
H20B C20 H20C 109.5
C19 C21 H21A 109.5
C19 C21 H21B 109.5
H21A C21 H21B 109.5
C19 C21 H21C 109.5
H21A C21 H21C 109.5
H21B C21 H21C 109.5
C19 C22 H22A 109.5
C19 C22 H22B 109.5
H22A C22 H22B 109.5
C19 C22 H22C 109.5
H22A C22 H22C 109.5
H22B C22 H22C 109.5
C25 C23 C26 110.4(11)
C25 C23 C16 111.6(8)
C26 C23 C16 108.4(9)
C25 C23 C24 109.4(9)
C26 C23 C24 108.7(9)
C16 C23 C24 108.3(9)
C23 C24 H24A 109.5
C23 C24 H24B 109.5
H24A C24 H24B 109.5
C23 C24 H24C 109.5
H24A C24 H24C 109.5
H24B C24 H24C 109.5
C23 C25 H25A 109.5
C23 C25 H25B 109.5
H25A C25 H25B 109.5
C23 C25 H25C 109.5
H25A C25 H25C 109.5
H25B C25 H25C 109.5
C23 C26 H26A 109.5
C23 C26 H26B 109.5
H26A C26 H26B 109.5
C23 C26 H26C 109.5
H26A C26 H26C 109.5
H26B C26 H26C 109.5
O1 C27 C37 109.3(7)
O1 C27 C28 107.8(8)
C37 C27 C28 109.4(8)
O1 C27 C33 111.2(8)
C37 C27 C33 107.2(8)
C28 C27 C33 111.9(8)
C29 C28 C38 119.7(9)
C29 C28 C27 119.9(9)
C38 C28 C27 120.4(8)
C30 C29 C28 178.1(12)
C29 C30 C31 178.3(11)
C30 C31 C44 119.4(9)
C30 C31 C32 119.8(9)
C44 C31 C32 120.6(8)
O2 C32 C50 109.8(8)
O2 C32 C54 110.4(7)
C50 C32 C54 108.9(8)
O2 C32 C31 107.8(8)
C50 C32 C31 112.1(7)
C54 C32 C31 107.8(8)
C34 C33 C27 112.5(9)
C34 C33 H33A 109.1
C27 C33 H33A 109.1
C34 C33 H33B 109.1
C27 C33 H33B 109.1
H33A C33 H33B 107.8
C33 C34 C35 112.0(9)
C33 C34 H34A 109.2
C35 C34 H34A 109.2
C33 C34 H34B 109.2
C35 C34 H34B 109.2
H34A C34 H34B 107.9
C36 C35 C34 111.8(9)
C36 C35 H35A 109.3
C34 C35 H35A 109.3
C36 C35 H35B 109.3
C34 C35 H35B 109.3
H35A C35 H35B 107.9
C35 C36 C37 110.3(8)
C35 C36 H36A 109.6
C37 C36 H36A 109.6
C35 C36 H36B 109.6
C37 C36 H36B 109.6
H36A C36 H36B 108.1
C36 C37 C27 112.3(8)
C36 C37 H37A 109.1
C27 C37 H37A 109.1
C36 C37 H37B 109.1
C27 C37 H37B 109.1
H37A C37 H37B 107.9
C39 C38 C43 117.9(12)
C39 C38 C28 125.4(12)
C43 C38 C28 116.5(11)
C40 C39 C38 119.0(16)
C40 C39 H39 120.5
C38 C39 H39 120.5
C41 C40 C39 123.4(17)
C41 C40 H40 118.3
C39 C40 H40 118.3
C40 C41 C42 119.3(14)
C40 C41 H41 120.4
C42 C41 H41 120.4
C41 C42 C43 120.7(15)
C41 C42 H42 119.7
C43 C42 H42 119.7
C42 C43 C38 119.7(14)
C42 C43 H43 120.2
C38 C43 H43 120.2
C49 C44 C45 119.9(11)
C49 C44 C31 119.9(9)
C45 C44 C31 120.1(10)
C44 C45 C46 119.2(12)
C44 C45 H45 120.4
C46 C45 H45 120.4
C47 C46 C45 117.9(11)
C47 C46 H46 121.1
C45 C46 H46 121.1
C46 C47 C48 123.8(13)
C46 C47 H47 118.1
C48 C47 H47 118.1
C47 C48 C49 118.0(13)
C47 C48 H48 121.0
C49 C48 H48 121.0
C44 C49 C48 121.0(12)
C44 C49 H49 119.5
C48 C49 H49 119.5
C32 C50 C51 113.0(8)
C32 C50 H50A 109.0
C51 C50 H50A 109.0
C32 C50 H50B 109.0
C51 C50 H50B 109.0
H50A C50 H50B 107.8
C50 C51 C52 112.8(9)
C50 C51 H51A 109.0
C52 C51 H51A 109.0
C50 C51 H51B 109.0
C52 C51 H51B 109.0
H51A C51 H51B 107.8
C51 C52 C53 110.6(8)
C51 C52 H52A 109.5
C53 C52 H52A 109.5
C51 C52 H52B 109.5
C53 C52 H52B 109.5
H52A C52 H52B 108.1
C54 C53 C52 110.9(9)
C54 C53 H53A 109.5
C52 C53 H53A 109.5
C54 C53 H53B 109.5
C52 C53 H53B 109.5
H53A C53 H53B 108.0
C32 C54 C53 114.1(9)
C32 C54 H54A 108.7
C53 C54 H54A 108.7
C32 C54 H54B 108.7
C53 C54 H54B 108.7
H54A C54 H54B 107.6
C27 O1 U1 160.9(6)
C32 O2 U1 159.8(6)
O1 U1 O2 119.1(3)
O1 U1 C5 122.6(3)
O2 U1 C5 103.4(3)
O1 U1 C4 120.2(3)
O2 U1 C4 81.3(3)
C5 U1 C4 29.8(3)
O1 U1 C17 81.8(3)
O2 U1 C17 121.8(3)
C5 U1 C17 107.9(3)
C4 U1 C17 137.4(3)
O1 U1 C18 105.6(3)
O2 U1 C18 120.5(3)
C5 U1 C18 80.6(3)
C4 U1 C18 109.1(3)
C17 U1 C18 29.3(3)
O1 U1 C16 88.3(3)
O2 U1 C16 94.0(3)
C5 U1 C16 127.2(3)
C4 U1 C16 149.8(3)
C17 U1 C16 28.9(3)
C18 U1 C16 48.3(3)
O1 U1 C1 95.4(3)
O2 U1 C1 128.6(3)
C5 U1 C1 28.3(3)
C4 U1 C1 47.6(3)
C17 U1 C1 98.4(3)
C18 U1 C1 79.4(3)
C16 U1 C1 126.0(3)
O1 U1 C3 91.7(3)
O2 U1 C3 91.6(3)
C5 U1 C3 48.1(3)
C4 U1 C3 28.8(3)
C17 U1 C3 144.8(3)
C18 U1 C3 125.8(3)
C16 U1 C3 173.6(3)
C1 U1 C3 47.6(3)
O1 U1 C2 77.1(3)
O2 U1 C2 120.4(2)
C5 U1 C2 47.5(3)
C4 U1 C2 47.5(3)
C17 U1 C2 117.1(3)
C18 U1 C2 105.8(3)
C16 U1 C2 145.6(3)
C1 U1 C2 29.0(3)
C3 U1 C2 28.8(3)
O1 U1 C15 117.3(2)
O2 U1 C15 77.4(3)
C5 U1 C15 107.8(3)
C4 U1 C15 122.1(3)
C17 U1 C15 46.8(3)
C18 U1 C15 46.6(3)
C16 U1 C15 29.2(3)
C1 U1 C15 121.1(3)
C3 U1 C15 150.8(3)
C2 U1 C15 150.0(3)
O1 U1 C14 129.4(2)
O2 U1 C14 92.1(3)
C5 U1 C14 81.4(3)
C4 U1 C14 102.1(3)
C17 U1 C14 47.6(3)
C18 U1 C14 28.8(3)
C16 U1 C14 48.0(3)
C1 U1 C14 93.5(3)
C3 U1 C14 128.7(3)
C2 U1 C14 122.4(3)
C15 U1 C14 27.8(3)

loop_
_geom_bond_atom_site_label_1
_geom_bond_atom_site_label_2
_geom_bond_distance
C1 C5 1.360(13)
C1 C2 1.420(13)
C1 C6 1.566(14)
C1 U1 2.827(10)
C2 C3 1.413(14)
C2 U1 2.852(9)
C2 H2 0.9500
C3 C4 1.386(14)
C3 C10 1.550(13)
C3 U1 2.833(9)
C4 C5 1.401(13)
C4 U1 2.728(9)
C4 H4 0.9500
C5 U1 2.719(9)
C5 H5 0.9500
C6 C8 1.485(17)
C6 C7 1.543(16)
C6 C9 1.559(16)
C7 H7A 0.9800
C7 H7B 0.9800
C7 H7C 0.9800
C8 H8A 0.9800
C8 H8B 0.9800
C8 H8C 0.9800
C9 H9A 0.9800
C9 H9B 0.9800
C9 H9C 0.9800
C10 C12 1.499(14)
C10 C11 1.514(14)
C10 C13 1.524(15)
C11 H11A 0.9800
C11 H11B 0.9800
C11 H11C 0.9800
C12 H12A 0.9800
C12 H12B 0.9800
C12 H12C 0.9800
C13 H13A 0.9800
C13 H13B 0.9800
C13 H13C 0.9800
C14 C15 1.394(14)
C14 C18 1.432(14)
C14 C19 1.535(14)
C14 U1 2.926(10)
C15 C16 1.430(13)
C15 U1 2.858(9)
C15 H15 0.9500
C16 C17 1.392(14)
C16 C23 1.530(14)
C16 U1 2.812(9)
C17 C18 1.405(13)
C17 U1 2.750(9)
C17 H17 0.9500
C18 U1 2.803(9)
C18 H18 0.9500
C19 C21 1.507(14)
C19 C20 1.522(15)
C19 C22 1.536(13)
C20 H20A 0.9800
C20 H20B 0.9800
C20 H20C 0.9800
C21 H21A 0.9800
C21 H21B 0.9800
C21 H21C 0.9800
C22 H22A 0.9800
C22 H22B 0.9800
C22 H22C 0.9800
C23 C25 1.506(15)
C23 C26 1.521(16)
C23 C24 1.542(15)
C24 H24A 0.9800
C24 H24B 0.9800
C24 H24C 0.9800
C25 H25A 0.9800
C25 H25B 0.9800
C25 H25C 0.9800
C26 H26A 0.9800
C26 H26B 0.9800
C26 H26C 0.9800
C27 O1 1.424(11)
C27 C37 1.541(13)
C27 C28 1.542(13)
C27 C33 1.546(14)
C28 C29 1.332(13)
C28 C38 1.486(14)
C29 C30 1.244(14)
C30 C31 1.299(13)
C31 C44 1.533(15)
C31 C32 1.569(14)
C32 O2 1.404(12)
C32 C50 1.516(13)
C32 C54 1.522(14)
C33 C34 1.508(16)
C33 H33A 0.9900
C33 H33B 0.9900
C34 C35 1.510(14)
C34 H34A 0.9900
C34 H34B 0.9900
C35 C36 1.501(15)
C35 H35A 0.9900
C35 H35B 0.9900
C36 C37 1.535(14)
C36 H36A 0.9900
C36 H36B 0.9900
C37 H37A 0.9900
C37 H37B 0.9900
C38 C39 1.396(17)
C38 C43 1.402(17)
C39 C40 1.39(2)
C39 H39 0.9500
C40 C41 1.31(3)
C40 H40 0.9500
C41 C42 1.38(2)
C41 H41 0.9500
C42 C43 1.397(19)
C42 H42 0.9500
C43 H43 0.9500
C44 C49 1.355(16)
C44 C45 1.379(14)
C45 C46 1.413(16)
C45 H45 0.9500
C46 C47 1.334(19)
C46 H46 0.9500
C47 C48 1.354(19)
C47 H47 0.9500
C48 C49 1.373(17)
C48 H48 0.9500
C49 H49 0.9500
C50 C51 1.520(14)
C50 H50A 0.9900
C50 H50B 0.9900
C51 C52 1.520(15)
C51 H51A 0.9900
C51 H51B 0.9900
C52 C53 1.528(15)
C52 H52A 0.9900
C52 H52B 0.9900
C53 C54 1.523(15)
C53 H53A 0.9900
C53 H53B 0.9900
C54 H54A 0.9900
C54 H54B 0.9900
O1 U1 2.104(6)
O2 U1 2.116(7)
